data_4307721
loop_
_publ_author_name
'Peter Schwendt'
'Alan S. Tracey'
'Jozef Tatiersky'
'Jana G\'alikov\'a'
'Zdirad \<Z\'ak'

_publ_section_title
;
Vanadium(V) Tartrato Complexes: Speciation in the
H3O+(OH-)/H2VO4-/(2R,3R)-Tartrate System and X-ray Crystal Structures of
Na4[V4O8(rac-tart)2].12H2O and (NEt4)4[V4O8((R,R)-tart)2].6H2O (tart =
C4H2O64-)
;
_journal_name_full 'Inorganic Chemistry'
_journal_page_first 3971
_journal_page_last 3983
_journal_paper_doi 10.1021/ic062223h
_journal_volume 46
_journal_year 2007
_chemical_formula_sum 'C8 H28 Na4 O32 V4'
_chemical_formula_weight 932.02
_chemical_name_systematic
; 
 ? 
;
_space_group_IT_number 2
_symmetry_cell_setting triclinic
_symmetry_space_group_name_Hall '-P 1'
_symmetry_space_group_name_H-M 'P -1'
_atom_sites_solution_hydrogens geom
_atom_sites_solution_primary direct
_atom_sites_solution_secondary difmap
_audit_creation_method SHELXL-97
_cell_angle_alpha 88.76(3)
_cell_angle_beta 78.53(3)
_cell_angle_gamma 62.85(3)
_cell_formula_units_Z 2
_cell_length_a 10.627(2)
_cell_length_b 11.392(2)
_cell_length_c 14.167(3)
_cell_measurement_temperature 120(2)
_cell_volume 1490.9(7)
_computing_structure_refinement 'SHELXL-97 (Sheldrick, 1997)'
_computing_structure_solution 'SHELXS-97 (Sheldrick, 1990)'
_diffrn_ambient_temperature 120(2)
_diffrn_measured_fraction_theta_full 0.967
_diffrn_measured_fraction_theta_max 0.967
_diffrn_radiation_monochromator graphite
_diffrn_radiation_source 'fine-focus sealed tube'
_diffrn_radiation_type MoK\a
_diffrn_radiation_wavelength 0.71073
_diffrn_reflns_av_R_equivalents 0.0142
_diffrn_reflns_av_sigmaI/netI 0.0165
_diffrn_reflns_limit_h_max 9
_diffrn_reflns_limit_h_min -12
_diffrn_reflns_limit_k_max 13
_diffrn_reflns_limit_k_min -13
_diffrn_reflns_limit_l_max 16
_diffrn_reflns_limit_l_min -16
_diffrn_reflns_number 9382
_diffrn_reflns_theta_full 25.00
_diffrn_reflns_theta_max 25.00
_diffrn_reflns_theta_min 3.59
_exptl_absorpt_coefficient_mu 1.397
_exptl_absorpt_correction_T_max 0.8178
_exptl_absorpt_correction_T_min 0.6406
_exptl_crystal_density_diffrn 2.076
_exptl_crystal_density_method 'not measured'
_exptl_crystal_F_000 936
_exptl_crystal_size_max 0.35
_exptl_crystal_size_mid 0.35
_exptl_crystal_size_min 0.15
_refine_diff_density_max 0.314
_refine_diff_density_min -0.319
_refine_diff_density_rms 0.054
_refine_ls_extinction_coef 0.0019(3)
_refine_ls_extinction_expression Fc^*^=kFc[1+0.001xFc^2^\l^3^/sin(2\q)]^-1/4^
_refine_ls_extinction_method SHELXL
_refine_ls_goodness_of_fit_ref 1.084
_refine_ls_hydrogen_treatment mixed
_refine_ls_matrix_type full
_refine_ls_number_parameters 434
_refine_ls_number_reflns 5084
_refine_ls_number_restraints 0
_refine_ls_restrained_S_all 1.084
_refine_ls_R_factor_all 0.0219
_refine_ls_R_factor_gt 0.0193
_refine_ls_shift/su_max 0.001
_refine_ls_shift/su_mean 0.000
_refine_ls_structure_factor_coef Fsqd
_refine_ls_weighting_details 'calc w=1/[\s^2^(Fo^2^)+(0.0295P)^2^+0.6724P] where P=(Fo^2^+2Fc^2^)/3'
_refine_ls_weighting_scheme calc
_refine_ls_wR_factor_gt 0.0530
_refine_ls_wR_factor_ref 0.0541
_reflns_number_gt 4732
_reflns_number_total 5084
_reflns_threshold_expression >2sigma(I)
_cod_data_source_file ic062223hsi20061122_084359.cif
_cod_data_source_block dlvina
_cod_original_cell_volume 1490.9(5)
_cod_database_code 4307721

loop_
_symmetry_equiv_pos_as_xyz
'x, y, z'
'-x, -y, -z'

loop_
_atom_site_label
_atom_site_type_symbol
_atom_site_fract_x
_atom_site_fract_y
_atom_site_fract_z
_atom_site_U_iso_or_equiv
_atom_site_adp_type
_atom_site_occupancy
_atom_site_symmetry_multiplicity
_atom_site_calc_flag
_atom_site_refinement_flags
_atom_site_disorder_assembly
_atom_site_disorder_group
V1 V 0.61993(3) 0.87817(3) 0.30633(2) 0.00747(8) Uani 1 1 d . . .
V2 V 0.96977(3) 0.68342(3) 0.34332(2) 0.00776(8) Uani 1 1 d . . .
V3 V 0.82285(3) 0.69288(3) 0.12982(2) 0.00785(8) Uani 1 1 d . . .
V4 V 0.90240(3) 0.92471(3) 0.22608(2) 0.00810(8) Uani 1 1 d . . .
C1 C 0.88885(17) 0.70241(16) 0.54617(12) 0.0094(4) Uani 1 1 d . . .
C2 C 0.81281(18) 0.63807(17) 0.50217(12) 0.0093(3) Uani 1 1 d . . .
H2 H 0.7948 0.5743 0.5453 0.011 Uiso 1 1 calc R . .
C3 C 0.67171(18) 0.74845(16) 0.48178(12) 0.0085(3) Uani 1 1 d . . .
H3 H 0.6058 0.8020 0.5427 0.010 Uiso 1 1 calc R . .
C4 C 0.60101(17) 0.68353(16) 0.43315(12) 0.0089(3) Uani 1 1 d . . .
C5 C 0.83605(19) 0.78244(17) -0.05594(12) 0.0121(4) Uani 1 1 d . . .
C6 C 0.98378(18) 0.73072(17) -0.02999(12) 0.0101(3) Uani 1 1 d . . .
H6 H 1.0646 0.6924 -0.0882 0.012 Uiso 1 1 calc R . .
C7 C 0.98238(18) 0.84832(17) 0.02169(12) 0.0098(3) Uani 1 1 d . . .
H7 H 0.9696 0.9208 -0.0224 0.012 Uiso 1 1 calc R . .
C8 C 1.12416(18) 0.80046(17) 0.05545(13) 0.0110(4) Uani 1 1 d . . .
O1 O 0.97961(12) 0.72198(12) 0.48069(8) 0.0101(2) Uani 1 1 d . . .
O2 O 0.86008(13) 0.73607(12) 0.63237(9) 0.0124(3) Uani 1 1 d . . .
O3 O 0.90306(12) 0.57489(11) 0.41191(8) 0.0097(2) Uani 1 1 d . . .
O4 O 0.71004(12) 0.82771(11) 0.41602(8) 0.0094(2) Uani 1 1 d . . .
O5 O 0.57015(12) 0.60026(11) 0.47155(8) 0.0108(3) Uani 1 1 d . . .
O6 O 0.58328(13) 0.72219(12) 0.34836(8) 0.0113(3) Uani 1 1 d . . .
O7 O 0.74537(12) 0.76339(12) 0.00981(8) 0.0109(3) Uani 1 1 d . . .
O8 O 0.80869(14) 0.84283(14) -0.12800(9) 0.0184(3) Uani 1 1 d . . .
O9 O 0.99201(12) 0.63677(11) 0.03797(8) 0.0105(3) Uani 1 1 d . . .
O10 O 0.86714(12) 0.89252(11) 0.10296(8) 0.0100(2) Uani 1 1 d . . .
O11 O 1.24121(13) 0.75217(14) -0.00170(9) 0.0182(3) Uani 1 1 d . . .
O12 O 1.10729(12) 0.81409(12) 0.14753(8) 0.0124(3) Uani 1 1 d . . .
O13 O 0.45589(13) 0.98759(12) 0.34351(9) 0.0134(3) Uani 1 1 d . . .
O14 O 1.13401(13) 0.57994(12) 0.30088(9) 0.0131(3) Uani 1 1 d . . .
O15 O 0.80930(13) 0.55944(12) 0.14043(9) 0.0135(3) Uani 1 1 d . . .
O16 O 0.91260(13) 1.06058(12) 0.22432(9) 0.0127(3) Uani 1 1 d . . .
O17 O 0.63473(12) 0.81917(11) 0.18782(8) 0.0099(2) Uani 1 1 d . . .
O18 O 0.71218(12) 0.97926(11) 0.27613(8) 0.0096(2) Uani 1 1 d . . .
O19 O 0.96979(12) 0.84805(11) 0.32861(8) 0.0097(2) Uani 1 1 d . . .
O20 O 0.88794(12) 0.70404(11) 0.23803(8) 0.0105(3) Uani 1 1 d . . .
Na1 Na 0.60423(7) 0.40280(6) 0.39666(5) 0.01250(15) Uani 1 1 d . . .
Na2 Na 0.52386(7) 0.64117(7) 0.21360(5) 0.01354(15) Uani 1 1 d . . .
OW1 O 0.57493(13) 0.25344(12) 0.30627(9) 0.0161(3) Uani 1 1 d . . .
H1A H 0.6175 0.1711 0.3009 0.024 Uiso 1 1 d R . .
H1B H 0.5039 0.2681 0.2854 0.024 Uiso 1 1 d R . .
OW2 O 0.76503(13) 0.26971(12) 0.49360(9) 0.0162(3) Uani 1 1 d . . .
H2A H 0.7604 0.1978 0.4949 0.024 Uiso 1 1 d R . .
H2B H 0.8471 0.2645 0.4919 0.024 Uiso 1 1 d R . .
OW3 O 0.39881(13) 0.56822(12) 0.33615(9) 0.0144(3) Uani 1 1 d . . .
H3A H 0.3557 0.6201 0.3870 0.022 Uiso 1 1 d R . .
H3B H 0.3363 0.5543 0.3160 0.022 Uiso 1 1 d R . .
OW4 O 0.64758(15) 0.40824(13) 0.17534(10) 0.0218(3) Uani 1 1 d . . .
H4A H 0.6795 0.3724 0.1176 0.033 Uiso 1 1 d R . .
H4B H 0.6224 0.3603 0.2130 0.033 Uiso 1 1 d R . .
OW5 O 0.91851(14) 0.98789(13) -0.37751(9) 0.0190(3) Uani 1 1 d . . .
H5A H 0.9502 1.0373 -0.3779 0.029 Uiso 1 1 d R . .
H5B H 0.8806 0.9926 -0.4273 0.029 Uiso 1 1 d R . .
OW6 O 1.16052(13) 0.60606(13) -0.30430(9) 0.0164(3) Uani 1 1 d . . .
H6A H 1.1381 0.5477 -0.3335 0.025 Uiso 1 1 d R . .
H6B H 1.1847 0.5689 -0.2507 0.025 Uiso 1 1 d R . .
OW7 O 0.26600(13) 0.95804(12) 0.50293(9) 0.0160(3) Uani 1 1 d . . .
H7A H 0.3337 0.9611 0.4575 0.024 Uiso 1 1 d R . .
H7B H 0.2441 1.0165 0.5449 0.024 Uiso 1 1 d R . .
Na3 Na 0.53152(8) 1.09846(7) -0.08193(5) 0.01840(17) Uani 1 1 d . . .
OW8 O 0.68259(13) 1.14482(12) -0.21461(9) 0.0163(3) Uani 1 1 d . . .
H8A H 0.7375 1.0883 -0.2666 0.024 Uiso 1 1 d R . .
H8B H 0.7423 1.1621 -0.1936 0.024 Uiso 1 1 d R . .
OW9 O 0.49545(14) 1.32565(13) -0.05270(9) 0.0174(3) Uani 1 1 d . . .
H9A H 0.5750 1.3027 -0.0323 0.026 Uiso 1 1 d R . .
H9B H 0.4226 1.3819 -0.0057 0.026 Uiso 1 1 d R . .
OW10 O 0.55456(14) 1.06468(12) 0.07845(9) 0.0161(3) Uani 1 1 d . . .
H10A H 0.4998 1.1247 0.1249 0.024 Uiso 1 1 d R . .
H10B H 0.6415 1.0274 0.0974 0.024 Uiso 1 1 d R . .
Na4 Na 0.96523(7) 0.82131(7) -0.27680(5) 0.01369(16) Uani 1 1 d . . .
OW11 O 0.74580(14) 0.52004(13) -0.09557(10) 0.0224(3) Uani 1 1 d . . .
H11A H 0.8254 0.4852 -0.0737 0.034 Uiso 1 1 d R . .
H11B H 0.7564 0.4537 -0.1370 0.034 Uiso 1 1 d R . .
OW12 O 0.64183(13) 0.72243(13) 0.77865(9) 0.0175(3) Uani 1 1 d . . .
H12A H 0.7125 0.7222 0.7339 0.026 Uiso 1 1 d R . .
H12B H 0.6866 0.6623 0.8172 0.026 Uiso 1 1 d R . .

loop_
_atom_site_aniso_label
_atom_site_aniso_U_11
_atom_site_aniso_U_22
_atom_site_aniso_U_33
_atom_site_aniso_U_23
_atom_site_aniso_U_13
_atom_site_aniso_U_12
V1 0.00728(15) 0.00805(15) 0.00822(15) 0.00141(11) -0.00293(11) -0.00402(12)
V2 0.00763(15) 0.00816(15) 0.00869(15) 0.00131(11) -0.00353(11) -0.00397(12)
V3 0.00817(15) 0.00889(15) 0.00787(15) 0.00081(11) -0.00285(11) -0.00466(12)
V4 0.00831(15) 0.00972(15) 0.00823(15) 0.00062(12) -0.00276(11) -0.00543(12)
C1 0.0081(8) 0.0068(8) 0.0129(9) 0.0030(7) -0.0060(7) -0.0018(7)
C2 0.0108(8) 0.0107(8) 0.0076(8) 0.0004(7) -0.0021(7) -0.0058(7)
C3 0.0105(8) 0.0098(8) 0.0070(8) 0.0028(7) -0.0026(7) -0.0060(7)
C4 0.0064(8) 0.0083(8) 0.0095(9) -0.0008(7) -0.0003(7) -0.0017(7)
C5 0.0149(9) 0.0134(9) 0.0108(9) -0.0023(7) -0.0029(7) -0.0088(8)
C6 0.0119(9) 0.0129(9) 0.0080(8) 0.0019(7) -0.0018(7) -0.0080(7)
C7 0.0106(8) 0.0121(8) 0.0079(8) 0.0018(7) -0.0020(7) -0.0064(7)
C8 0.0124(9) 0.0109(8) 0.0123(9) 0.0006(7) -0.0031(7) -0.0073(7)
O1 0.0112(6) 0.0134(6) 0.0092(6) 0.0023(5) -0.0044(5) -0.0078(5)
O2 0.0137(6) 0.0152(6) 0.0101(7) 0.0006(5) -0.0040(5) -0.0074(5)
O3 0.0105(6) 0.0091(6) 0.0107(6) 0.0004(5) -0.0031(5) -0.0052(5)
O4 0.0118(6) 0.0106(6) 0.0096(6) 0.0029(5) -0.0044(5) -0.0076(5)
O5 0.0114(6) 0.0110(6) 0.0124(6) 0.0025(5) -0.0026(5) -0.0071(5)
O6 0.0147(6) 0.0139(6) 0.0109(6) 0.0039(5) -0.0061(5) -0.0101(5)
O7 0.0118(6) 0.0165(6) 0.0084(6) 0.0023(5) -0.0034(5) -0.0095(5)
O8 0.0210(7) 0.0318(8) 0.0122(7) 0.0099(6) -0.0094(5) -0.0184(6)
O9 0.0112(6) 0.0097(6) 0.0111(6) 0.0007(5) -0.0020(5) -0.0055(5)
O10 0.0079(6) 0.0128(6) 0.0090(6) -0.0007(5) -0.0018(5) -0.0044(5)
O11 0.0108(6) 0.0307(8) 0.0132(7) -0.0040(6) 0.0001(5) -0.0103(6)
O12 0.0095(6) 0.0178(6) 0.0105(6) 0.0005(5) -0.0030(5) -0.0064(5)
O13 0.0104(6) 0.0134(6) 0.0159(7) 0.0002(5) -0.0027(5) -0.0049(5)
O14 0.0110(6) 0.0135(6) 0.0145(6) 0.0008(5) -0.0043(5) -0.0048(5)
O15 0.0163(6) 0.0131(6) 0.0136(6) 0.0016(5) -0.0032(5) -0.0089(5)
O16 0.0145(6) 0.0143(6) 0.0135(6) 0.0025(5) -0.0052(5) -0.0094(5)
O17 0.0084(6) 0.0124(6) 0.0094(6) 0.0015(5) -0.0030(5) -0.0049(5)
O18 0.0091(6) 0.0088(6) 0.0105(6) 0.0008(5) -0.0018(5) -0.0038(5)
O19 0.0106(6) 0.0114(6) 0.0098(6) 0.0011(5) -0.0033(5) -0.0068(5)
O20 0.0108(6) 0.0108(6) 0.0107(6) 0.0014(5) -0.0044(5) -0.0049(5)
Na1 0.0121(3) 0.0118(3) 0.0149(4) 0.0010(3) -0.0040(3) -0.0062(3)
Na2 0.0143(4) 0.0153(4) 0.0132(4) 0.0031(3) -0.0051(3) -0.0079(3)
OW1 0.0162(7) 0.0093(6) 0.0226(7) 0.0002(5) -0.0077(5) -0.0043(5)
OW2 0.0122(6) 0.0144(6) 0.0250(7) 0.0041(6) -0.0065(5) -0.0077(5)
OW3 0.0131(6) 0.0185(7) 0.0138(6) 0.0005(5) -0.0048(5) -0.0084(5)
OW4 0.0307(8) 0.0203(7) 0.0147(7) -0.0026(6) 0.0038(6) -0.0152(6)
OW5 0.0282(7) 0.0211(7) 0.0210(7) 0.0086(6) -0.0156(6) -0.0189(6)
OW6 0.0181(7) 0.0180(7) 0.0141(7) 0.0027(5) -0.0060(5) -0.0082(6)
OW7 0.0201(7) 0.0159(6) 0.0137(7) -0.0024(5) -0.0027(5) -0.0101(6)
Na3 0.0231(4) 0.0254(4) 0.0178(4) 0.0113(3) -0.0122(3) -0.0179(3)
OW8 0.0138(6) 0.0184(7) 0.0189(7) -0.0005(6) -0.0063(5) -0.0080(6)
OW9 0.0130(6) 0.0233(7) 0.0160(7) 0.0018(6) -0.0054(5) -0.0076(6)
OW10 0.0181(7) 0.0136(6) 0.0162(7) 0.0013(5) -0.0077(5) -0.0054(5)
Na4 0.0181(4) 0.0154(4) 0.0123(4) 0.0030(3) -0.0061(3) -0.0106(3)
OW11 0.0193(7) 0.0195(7) 0.0205(7) -0.0014(6) -0.0081(6) -0.0008(6)
OW12 0.0142(6) 0.0207(7) 0.0182(7) 0.0036(6) -0.0043(5) -0.0083(6)

loop_
_atom_type_symbol
_atom_type_description
_atom_type_scat_dispersion_real
_atom_type_scat_dispersion_imag
_atom_type_scat_source
C C 0.0033 0.0016 'International Tables Vol C Tables 4.2.6.8 and 6.1.1.4'
H H 0.0000 0.0000 'International Tables Vol C Tables 4.2.6.8 and 6.1.1.4'
O O 0.0106 0.0060 'International Tables Vol C Tables 4.2.6.8 and 6.1.1.4'
V V 0.3005 0.5294 'International Tables Vol C Tables 4.2.6.8 and 6.1.1.4'
Na Na 0.0362 0.0249 'International Tables Vol C Tables 4.2.6.8 and 6.1.1.4'

loop_
_geom_angle_atom_site_label_1
_geom_angle_atom_site_label_2
_geom_angle_atom_site_label_3
_geom_angle
_geom_angle_site_symmetry_1
_geom_angle_site_symmetry_3
_geom_angle_publ_flag
O13 V1 O17 106.98(7) . . ?
O13 V1 O18 102.01(6) . . ?
O17 V1 O18 98.84(6) . . ?
O13 V1 O4 108.34(7) . . ?
O17 V1 O4 141.68(6) . . ?
O18 V1 O4 87.98(5) . . ?
O13 V1 O6 94.96(6) . . ?
O17 V1 O6 84.77(6) . . ?
O18 V1 O6 160.68(5) . . ?
O4 V1 O6 77.88(5) . . ?
O13 V1 V3 141.34(5) . . ?
O17 V1 V3 34.39(4) . . ?
O18 V1 V3 87.64(4) . . ?
O4 V1 V3 109.35(5) . . ?
O6 V1 V3 84.77(4) . . ?
O13 V1 Na2 94.22(5) . . ?
O17 V1 Na2 47.08(4) . . ?
O18 V1 Na2 145.61(4) . . ?
O4 V1 Na2 115.49(4) . . ?
O6 V1 Na2 39.64(4) . . ?
V3 V1 Na2 61.71(2) . . ?
O14 V2 O20 102.32(7) . . ?
O14 V2 O3 100.80(6) . . ?
O20 V2 O3 100.53(6) . . ?
O14 V2 O19 103.18(6) . . ?
O20 V2 O19 90.31(6) . . ?
O3 V2 O19 150.86(6) . . ?
O14 V2 O1 100.74(7) . . ?
O20 V2 O1 156.71(5) . . ?
O3 V2 O1 78.17(5) . . ?
O19 V2 O1 81.29(6) . . ?
O14 V2 V4 106.78(6) . . ?
O20 V2 V4 57.74(4) . . ?
O3 V2 V4 147.76(4) . . ?
O19 V2 V4 32.60(4) . . ?
O1 V2 V4 111.96(4) . . ?
O15 V3 O20 102.35(6) . . ?
O15 V3 O9 100.93(7) . . ?
O20 V3 O9 100.00(6) . . ?
O15 V3 O17 101.38(6) . . ?
O20 V3 O17 90.81(6) . . ?
O9 V3 O17 152.44(6) . . ?
O15 V3 O7 103.56(6) . . ?
O20 V3 O7 153.80(5) . . ?
O9 V3 O7 78.81(6) . . ?
O17 V3 O7 80.40(6) . . ?
O15 V3 V1 106.48(5) . . ?
O20 V3 V1 58.52(4) . . ?
O9 V3 V1 148.04(4) . . ?
O17 V3 V1 32.29(4) . . ?
O7 V3 V1 109.67(4) . . ?
O15 V3 Na2 49.26(5) . . ?
O20 V3 Na2 105.01(5) . . ?
O9 V3 Na2 144.35(4) . . ?
O17 V3 Na2 52.41(4) . . ?
O7 V3 Na2 89.15(4) . . ?
V1 V3 Na2 67.60(3) . . ?
O15 V3 Na3 97.79(5) . 2_675 ?
O20 V3 Na3 126.89(5) . 2_675 ?
O9 V3 Na3 123.60(5) . 2_675 ?
O17 V3 Na3 36.82(4) . 2_675 ?
O7 V3 Na3 45.07(4) . 2_675 ?
V1 V3 Na3 68.76(3) . 2_675 ?
Na2 V3 Na3 56.42(2) . 2_675 ?
O16 V4 O19 105.70(6) . . ?
O16 V4 O18 102.43(7) . . ?
O19 V4 O18 97.64(6) . . ?
O16 V4 O10 107.74(6) . . ?
O19 V4 O10 144.11(5) . . ?
O18 V4 O10 87.64(6) . . ?
O16 V4 O12 94.97(6) . . ?
O19 V4 O12 86.59(6) . . ?
O18 V4 O12 160.16(5) . . ?
O10 V4 O12 77.95(6) . . ?
O16 V4 V2 140.39(5) . . ?
O19 V4 V2 34.70(4) . . ?
O18 V4 V2 88.19(5) . . ?
O10 V4 V2 110.76(4) . . ?
O12 V4 V2 84.34(5) . . ?
O2 C1 O1 125.37(16) . . ?
O2 C1 C2 122.93(15) . . ?
O1 C1 C2 111.61(14) . . ?
O3 C2 C1 106.42(13) . . ?
O3 C2 C3 107.06(14) . . ?
C1 C2 C3 108.09(14) . . ?
O4 C3 C4 108.81(13) . . ?
O4 C3 C2 107.00(13) . . ?
C4 C3 C2 107.58(14) . . ?
O5 C4 O6 125.08(16) . . ?
O5 C4 C3 121.69(15) . . ?
O6 C4 C3 113.19(14) . . ?
O8 C5 O7 126.08(16) . . ?
O8 C5 C6 121.88(16) . . ?
O7 C5 C6 111.83(15) . . ?
O9 C6 C5 106.73(13) . . ?
O9 C6 C7 107.48(13) . . ?
C5 C6 C7 106.12(14) . . ?
O10 C7 C8 109.00(13) . . ?
O10 C7 C6 107.35(13) . . ?
C8 C7 C6 108.60(14) . . ?
O11 C8 O12 124.83(16) . . ?
O11 C8 C7 121.64(15) . . ?
O12 C8 C7 113.52(15) . . ?
C1 O1 V2 113.44(10) . . ?
C1 O2 Na4 131.42(11) . 1_556 ?
C2 O3 V2 111.38(10) . . ?
C3 O4 V1 118.47(10) . . ?
C4 O5 Na1 126.81(11) . . ?
C4 O5 Na1 136.63(11) . 2_666 ?
Na1 O5 Na1 92.49(6) . 2_666 ?
C4 O6 V1 117.82(11) . . ?
C4 O6 Na2 133.87(11) . . ?
V1 O6 Na2 108.23(6) . . ?
C5 O7 V3 113.38(11) . . ?
C5 O7 Na3 133.69(11) . 2_675 ?
V3 O7 Na3 101.63(6) . 2_675 ?
C5 O8 Na4 128.94(12) . . ?
C5 O8 Na3 112.07(12) . . ?
Na4 O8 Na3 116.28(6) . . ?
C6 O9 V3 112.12(10) . . ?
C7 O10 V4 118.68(10) . . ?
C8 O12 V4 117.65(11) . . ?
V3 O15 Na2 104.33(7) . . ?
V4 O16 Na4 144.85(7) . 2_775 ?
V1 O17 V3 113.32(7) . . ?
V1 O17 Na3 130.39(7) . 2_675 ?
V3 O17 Na3 115.20(6) . 2_675 ?
V1 O17 Na2 104.85(6) . . ?
V3 O17 Na2 95.01(5) . . ?
Na3 O17 Na2 80.78(5) 2_675 . ?
V4 O18 V1 128.06(7) . . ?
V4 O19 V2 112.70(6) . . ?
V2 O20 V3 169.93(7) . . ?
OW1 Na1 O5 162.26(5) . . ?
OW1 Na1 OW2 104.29(5) . . ?
O5 Na1 OW2 92.83(5) . . ?
OW1 Na1 O5 90.23(6) . 2_666 ?
O5 Na1 O5 87.51(6) . 2_666 ?
OW2 Na1 O5 82.07(5) . 2_666 ?
OW1 Na1 OW3 84.05(5) . . ?
O5 Na1 OW3 78.24(5) . . ?
OW2 Na1 OW3 165.42(5) . . ?
O5 Na1 OW3 86.01(5) 2_666 . ?
OW1 Na1 OW6 103.39(6) . 2_765 ?
O5 Na1 OW6 84.06(6) . 2_765 ?
OW2 Na1 OW6 79.46(5) . 2_765 ?
O5 Na1 OW6 159.25(5) 2_666 2_765 ?
OW3 Na1 OW6 110.62(5) . 2_765 ?
OW1 Na1 Na1 131.29(5) . 2_666 ?
O5 Na1 Na1 43.95(4) . 2_666 ?
OW2 Na1 Na1 86.46(5) . 2_666 ?
O5 Na1 Na1 43.56(4) 2_666 2_666 ?
OW3 Na1 Na1 79.11(5) . 2_666 ?
OW6 Na1 Na1 125.32(5) 2_765 2_666 ?
OW1 Na1 Na2 92.43(4) . . ?
O5 Na1 Na2 74.55(4) . . ?
OW2 Na1 Na2 148.94(4) . . ?
O5 Na1 Na2 124.50(5) 2_666 . ?
OW3 Na1 Na2 39.43(4) . . ?
OW6 Na1 Na2 71.20(4) 2_765 . ?
Na1 Na1 Na2 102.10(4) 2_666 . ?
OW1 Na1 Na4 84.09(5) . 2_765 ?
O5 Na1 Na4 109.02(5) . 2_765 ?
OW2 Na1 Na4 59.90(4) . 2_765 ?
O5 Na1 Na4 138.43(4) 2_666 2_765 ?
OW3 Na1 Na4 133.83(4) . 2_765 ?
OW6 Na1 Na4 31.82(3) 2_765 2_765 ?
Na1 Na1 Na4 138.11(4) 2_666 2_765 ?
Na2 Na1 Na4 96.93(4) . 2_765 ?
OW9 Na2 OW3 130.57(5) 2_675 . ?
OW9 Na2 OW4 90.10(6) 2_675 . ?
OW3 Na2 OW4 78.26(6) . . ?
OW9 Na2 OW8 73.51(6) 2_675 2_675 ?
OW3 Na2 OW8 94.06(6) . 2_675 ?
OW4 Na2 OW8 150.86(6) . 2_675 ?
OW9 Na2 O6 142.01(5) 2_675 . ?
OW3 Na2 O6 83.76(5) . . ?
OW4 Na2 O6 116.04(6) . . ?
OW8 Na2 O6 90.57(6) 2_675 . ?
OW9 Na2 O15 83.62(6) 2_675 . ?
OW3 Na2 O15 133.00(5) . . ?
OW4 Na2 O15 69.48(6) . . ?
OW8 Na2 O15 130.06(5) 2_675 . ?
O6 Na2 O15 80.91(5) . . ?
OW9 Na2 O17 83.33(5) 2_675 . ?
OW3 Na2 O17 140.27(5) . . ?
OW4 Na2 O17 128.32(5) . . ?
OW8 Na2 O17 74.56(4) 2_675 . ?
O6 Na2 O17 58.99(4) . . ?
O15 Na2 O17 58.86(5) . . ?
OW9 Na2 Na3 47.43(4) 2_675 2_675 ?
OW3 Na2 Na3 140.49(5) . 2_675 ?
OW4 Na2 Na3 133.56(5) . 2_675 ?
OW8 Na2 Na3 46.50(4) 2_675 2_675 ?
O6 Na2 Na3 96.73(4) . 2_675 ?
O15 Na2 Na3 85.52(5) . 2_675 ?
O17 Na2 Na3 44.86(3) . 2_675 ?
OW9 Na2 V3 80.49(4) 2_675 . ?
OW3 Na2 V3 147.78(4) . . ?
OW4 Na2 V3 95.76(5) . . ?
OW8 Na2 V3 104.78(4) 2_675 . ?
O6 Na2 V3 70.37(4) . . ?
O15 Na2 V3 26.41(3) . . ?
O17 Na2 V3 32.58(3) . . ?
Na3 Na2 V3 64.00(3) 2_675 . ?
OW9 Na2 V1 109.92(5) 2_675 . ?
OW3 Na2 V1 112.45(4) . . ?
OW4 Na2 V1 134.06(4) . . ?
OW8 Na2 V1 74.92(4) 2_675 . ?
O6 Na2 V1 32.13(3) . . ?
O15 Na2 V1 72.20(4) . . ?
O17 Na2 V1 28.07(3) . . ?
Na3 Na2 V1 65.52(2) 2_675 . ?
V3 Na2 V1 50.69(3) . . ?
OW9 Na2 Na1 145.86(5) 2_675 . ?
OW3 Na2 Na1 41.44(4) . . ?
OW4 Na2 Na1 56.96(4) . . ?
OW8 Na2 Na1 130.91(5) 2_675 . ?
O6 Na2 Na1 69.31(4) . . ?
O15 Na2 Na1 91.71(5) . . ?
O17 Na2 Na1 122.72(4) . . ?
Na3 Na2 Na1 166.03(3) 2_675 . ?
V3 Na2 Na1 109.07(3) . . ?
V1 Na2 Na1 100.60(3) . . ?
Na2 OW3 Na1 99.13(6) . . ?
Na4 OW6 Na1 113.55(6) . 2_765 ?
OW10 Na3 O17 145.24(6) . 2_675 ?
OW10 Na3 OW10 89.46(5) . 2_675 ?
O17 Na3 OW10 77.79(5) 2_675 2_675 ?
OW10 Na3 OW8 129.63(5) . . ?
O17 Na3 OW8 81.44(5) 2_675 . ?
OW10 Na3 OW8 128.95(6) 2_675 . ?
OW10 Na3 OW9 88.23(6) . . ?
O17 Na3 OW9 88.77(5) 2_675 . ?
OW10 Na3 OW9 152.57(6) 2_675 . ?
OW8 Na3 OW9 71.04(6) . . ?
OW10 Na3 O7 85.52(6) . 2_675 ?
O17 Na3 O7 60.27(5) 2_675 2_675 ?
OW10 Na3 O7 77.16(5) 2_675 2_675 ?
OW8 Na3 O7 128.94(5) . 2_675 ?
OW9 Na3 O7 75.41(6) . 2_675 ?
OW10 Na3 O8 84.48(6) . . ?
O17 Na3 O8 122.89(5) 2_675 . ?
OW10 Na3 O8 77.49(5) 2_675 . ?
OW8 Na3 O8 75.82(5) . . ?
OW9 Na3 O8 129.39(5) . . ?
O7 Na3 O8 152.78(5) 2_675 . ?
OW10 Na3 Na2 132.41(5) . 2_675 ?
O17 Na3 Na2 54.36(4) 2_675 2_675 ?
OW10 Na3 Na2 131.84(4) 2_675 2_675 ?
OW8 Na3 Na2 46.21(4) . 2_675 ?
OW9 Na3 Na2 44.18(4) . 2_675 ?
O7 Na3 Na2 83.03(5) 2_675 2_675 ?
O8 Na3 Na2 121.85(4) . 2_675 ?
OW10 Na3 Na3 45.62(4) . 2_675 ?
O17 Na3 Na3 114.70(5) 2_675 2_675 ?
OW10 Na3 Na3 43.83(4) 2_675 2_675 ?
OW8 Na3 Na3 153.00(5) . 2_675 ?
OW9 Na3 Na3 127.81(5) . 2_675 ?
O7 Na3 Na3 77.70(5) 2_675 2_675 ?
O8 Na3 Na3 77.21(5) . 2_675 ?
Na2 Na3 Na3 160.72(4) 2_675 2_675 ?
OW10 Na3 V3 118.73(5) . 2_675 ?
O17 Na3 V3 27.98(3) 2_675 2_675 ?
OW10 Na3 V3 81.35(4) 2_675 2_675 ?
OW8 Na3 V3 100.44(5) . 2_675 ?
OW9 Na3 V3 75.89(4) . 2_675 ?
O7 Na3 V3 33.31(3) 2_675 2_675 ?
O8 Na3 V3 148.38(4) . 2_675 ?
Na2 Na3 V3 59.58(3) 2_675 2_675 ?
Na3 Na3 V3 103.03(4) 2_675 2_675 ?
Na2 OW8 Na3 87.29(6) 2_675 . ?
Na2 OW9 Na3 88.38(6) 2_675 . ?
Na3 OW10 Na3 90.54(5) . 2_675 ?
OW5 Na4 O2 87.62(5) . 1_554 ?
OW5 Na4 O8 122.41(6) . . ?
O2 Na4 O8 95.99(5) 1_554 . ?
OW5 Na4 OW6 127.50(6) . . ?
O2 Na4 OW6 84.52(5) 1_554 . ?
O8 Na4 OW6 110.03(6) . . ?
OW5 Na4 O16 77.50(5) . 2_775 ?
O2 Na4 O16 163.65(5) 1_554 2_775 ?
O8 Na4 O16 97.69(5) . 2_775 ?
OW6 Na4 O16 99.10(5) . 2_775 ?
OW5 Na4 Na1 97.85(5) . 2_765 ?
O2 Na4 Na1 101.21(5) 1_554 2_765 ?
O8 Na4 Na1 136.75(5) . 2_765 ?
OW6 Na4 Na1 34.63(4) . 2_765 ?
O16 Na4 Na1 74.56(4) 2_775 2_765 ?

loop_
_geom_bond_atom_site_label_1
_geom_bond_atom_site_label_2
_geom_bond_distance
_geom_bond_site_symmetry_2
_geom_bond_publ_flag
V1 O13 1.5970(14) . ?
V1 O17 1.7727(13) . ?
V1 O18 1.8201(12) . ?
V1 O4 1.9270(13) . ?
V1 O6 2.0389(13) . ?
V1 V3 3.0476(16) . ?
V1 Na2 3.6415(11) . ?
V2 O14 1.5916(14) . ?
V2 O20 1.8304(13) . ?
V2 O3 1.8573(13) . ?
V2 O19 1.8826(12) . ?
V2 O1 2.0375(13) . ?
V2 V4 3.0506(10) . ?
V3 O15 1.5923(12) . ?
V3 O20 1.8317(12) . ?
V3 O9 1.8413(14) . ?
V3 O17 1.8747(15) . ?
V3 O7 2.0269(13) . ?
V3 Na2 3.4683(11) . ?
V3 Na3 3.6151(16) 2_675 ?
V4 O16 1.5995(12) . ?
V4 O19 1.7814(13) . ?
V4 O18 1.8104(13) . ?
V4 O10 1.9314(12) . ?
V4 O12 2.0398(16) . ?
C1 O2 1.223(2) . ?
C1 O1 1.293(2) . ?
C1 C2 1.529(2) . ?
C2 O3 1.413(2) . ?
C2 C3 1.533(2) . ?
C3 O4 1.413(2) . ?
C3 C4 1.524(2) . ?
C4 O5 1.222(2) . ?
C4 O6 1.290(2) . ?
C5 O8 1.227(2) . ?
C5 O7 1.292(2) . ?
C5 C6 1.524(2) . ?
C6 O9 1.408(2) . ?
C6 C7 1.533(2) . ?
C7 O10 1.407(2) . ?
C7 C8 1.524(2) . ?
C8 O11 1.225(2) . ?
C8 O12 1.284(2) . ?
O2 Na4 2.3374(15) 1_556 ?
O5 Na1 2.3503(15) . ?
O5 Na1 2.3668(16) 2_666 ?
O6 Na2 2.4461(15) . ?
O7 Na3 2.6128(18) 2_675 ?
O8 Na4 2.3509(17) . ?
O8 Na3 3.012(2) . ?
O15 Na2 2.7122(17) . ?
O16 Na4 2.4638(14) 2_775 ?
O17 Na3 2.3943(15) 2_675 ?
O17 Na2 2.7588(15) . ?
Na1 OW1 2.3171(15) . ?
Na1 OW2 2.3630(16) . ?
Na1 O5 2.3668(16) 2_666 ?
Na1 OW3 2.4436(17) . ?
Na1 OW6 2.5390(16) 2_765 ?
Na1 Na1 3.407(2) 2_666 ?
Na1 Na2 3.6453(15) . ?
Na1 Na4 4.095(2) 2_765 ?
Na2 OW9 2.3364(15) 2_675 ?
Na2 OW3 2.3449(15) . ?
Na2 OW4 2.3787(17) . ?
Na2 OW8 2.4217(18) 2_675 ?
Na2 Na3 3.3508(14) 2_675 ?
OW5 Na4 2.2777(16) . ?
OW6 Na4 2.3552(18) . ?
OW6 Na1 2.5390(16) 2_765 ?
Na3 OW10 2.3383(15) . ?
Na3 O17 2.3943(15) 2_675 ?
Na3 OW10 2.4130(15) 2_675 ?
Na3 OW8 2.4332(16) . ?
Na3 OW9 2.4687(16) . ?
Na3 O7 2.6128(18) 2_675 ?
Na3 Na2 3.3508(14) 2_675 ?
Na3 Na3 3.3760(17) 2_675 ?
Na3 V3 3.6151(16) 2_675 ?
OW8 Na2 2.4217(18) 2_675 ?
OW9 Na2 2.3364(15) 2_675 ?
OW10 Na3 2.4130(15) 2_675 ?
Na4 O2 2.3374(14) 1_554 ?
Na4 O16 2.4638(14) 2_775 ?
Na4 Na1 4.095(2) 2_765 ?
